data_7718735
loop_
_publ_author_name
'Kumar, Anuj'
'Murugavel, Ramaswamy'

_publ_section_title
;
 Thermally labile mono-alkyl phosphates and their alkali metal
 derivatives: synthesis and solid-state supramolecular aggregation.
;
_journal_issue 27
_journal_name_full 'Dalton transactions (Cambridge, England : 2003)'
_journal_page_first 10691
_journal_page_last 10709
_journal_paper_doi 10.1039/d5dt00255a
_journal_volume 54
_journal_year 2025
_chemical_formula_moiety 'C6 H9 F9 Li3 O12 P3'
_chemical_formula_sum 'C6 H9 F9 Li3 O12 P3'
_chemical_formula_weight 557.86
_space_group_crystal_system triclinic
_space_group_IT_number 2
_space_group_name_Hall '-P 1'
_space_group_name_H-M_alt 'P -1'
_atom_sites_solution_hydrogens mixed
_atom_sites_solution_primary iterative
_audit_creation_date 2024-10-07
_audit_creation_method
;
Olex2 1.5-ac6-016
(compiled 2024.01.13 svn.r2f8d729c for Rigaku Oxford Diffraction, GUI svn.r6897)
;
_audit_update_record
;
2024-10-08 deposited with the CCDC.	2025-05-15 downloaded from the CCDC.
;
_cell_angle_alpha 103.790(8)
_cell_angle_beta 90.794(6)
_cell_angle_gamma 115.729(8)
_cell_formula_units_Z 2
_cell_length_a 8.0883(5)
_cell_length_b 8.7705(8)
_cell_length_c 14.5790(13)
_cell_measurement_reflns_used 2722
_cell_measurement_temperature 150
_cell_measurement_theta_max 22.4310
_cell_measurement_theta_min 3.7530
_cell_volume 896.65(15)
_computing_cell_refinement 'CrysAlisPro 1.171.41.93a (Rigaku OD, 2020)'
_computing_data_collection 'CrysAlisPro 1.171.41.93a (Rigaku OD, 2020)'
_computing_data_reduction 'CrysAlisPro 1.171.41.93a (Rigaku OD, 2020)'
_computing_molecular_graphics 'Olex2 1.5-ac6-016 (Dolomanov et al., 2009)'
_computing_publication_material 'Olex2 1.5-ac6-016 (Dolomanov et al., 2009)'
_computing_structure_refinement 'SHELXL 2018/3 (Sheldrick, 2015)'
_computing_structure_solution 'olex2.solve 1.5-ac6-016 (Bourhis et al., 2015)'
_diffrn_ambient_environment N~2~
_diffrn_ambient_temperature 150
_diffrn_detector 'CCD plate'
_diffrn_measured_fraction_theta_full 0.999
_diffrn_measured_fraction_theta_max 0.999
_diffrn_measurement_details
;
List of Runs (angles in degrees, time in seconds):

  # Type    Start    End  Width  t~exp~   \w     \q     \k     \f   Frames
#--------------------------------------------------------------------------
  1  \f   -349.73  10.27   1.00    5.00   6.61  -9.84 -31.50    --   360
  2  \w    -65.46  -0.46   1.00    5.00    --  -19.34  94.56 145.16   65
  3  \w    -60.88   0.12   1.00    5.00    --  -14.77  94.56 -34.84   61
  4  \w   -100.81  15.19   1.00    5.00    --   -9.84 -59.25  20.08  116
  5  \w   -100.81  15.19   1.00    5.00    --   -9.84 -59.25 164.08  116
  6  \w    -65.46  -0.46   1.00    5.00    --  -19.34  94.56  73.16   65
  7  \f   -339.92  20.08   1.00    5.00  15.81  -9.84 -59.25    --   360
  8  \w    -65.46  -0.46   1.00    5.00    --  -19.34  94.56   1.16   65
  9  \w    -97.81  15.19   1.00    5.00    --   -9.84 -59.25-123.92  113
;
_diffrn_measurement_device 'abstract diffractometer'
_diffrn_measurement_device_type 'Saxi-CrysAlisPro-abstract goniometer imported SAXI images'
_diffrn_measurement_method '\w and \f scans'
_diffrn_orient_matrix_type 'CrysAlisPro convention (1999,Acta A55,543-557)'
_diffrn_orient_matrix_UB_11 0.0569766000
_diffrn_orient_matrix_UB_12 -0.0097558000
_diffrn_orient_matrix_UB_13 0.0332919000
_diffrn_orient_matrix_UB_21 0.0293374000
_diffrn_orient_matrix_UB_22 -0.0455032000
_diffrn_orient_matrix_UB_23 -0.0380111000
_diffrn_orient_matrix_UB_31 0.0744490000
_diffrn_orient_matrix_UB_32 0.0808322000
_diffrn_orient_matrix_UB_33 -0.0015536000
_diffrn_radiation_monochromator graphite
_diffrn_radiation_probe x-ray
_diffrn_radiation_type 'Mo K\a'
_diffrn_radiation_wavelength 0.71073
_diffrn_reflns_av_R_equivalents 0.1300
_diffrn_reflns_av_unetI/netI 0.0697
_diffrn_reflns_Laue_measured_fraction_full 0.999
_diffrn_reflns_Laue_measured_fraction_max 0.999
_diffrn_reflns_limit_h_max 9
_diffrn_reflns_limit_h_min -9
_diffrn_reflns_limit_k_max 10
_diffrn_reflns_limit_k_min -10
_diffrn_reflns_limit_l_max 17
_diffrn_reflns_limit_l_min -17
_diffrn_reflns_number 32220
_diffrn_reflns_point_group_measured_fraction_full 0.999
_diffrn_reflns_point_group_measured_fraction_max 0.999
_diffrn_reflns_theta_full 25.000
_diffrn_reflns_theta_max 25.000
_diffrn_reflns_theta_min 2.678
_diffrn_source 'fine-focus sealed X-ray tube'
_diffrn_source_type 'Enhance (Mo) X-ray Source'
_exptl_absorpt_coefficient_mu 0.483
_exptl_absorpt_correction_T_max 1.00000
_exptl_absorpt_correction_T_min 0.58471
_exptl_absorpt_correction_type multi-scan
_exptl_absorpt_process_details
;
CrysAlisPro 1.171.41.93a (Rigaku Oxford Diffraction, 2020)
Empirical absorption correction using spherical harmonics,
implemented in SCALE3 ABSPACK scaling algorithm.
;
_exptl_crystal_colour colourless
_exptl_crystal_colour_primary colourless
_exptl_crystal_density_diffrn 2.066
_exptl_crystal_description block
_exptl_crystal_F_000 552
_exptl_crystal_size_max 0.326
_exptl_crystal_size_mid 0.234
_exptl_crystal_size_min 0.144
_refine_diff_density_max 0.511
_refine_diff_density_min -0.577
_refine_diff_density_rms 0.095
_refine_ls_extinction_method none
_refine_ls_goodness_of_fit_ref 1.050
_refine_ls_hydrogen_treatment mixed
_refine_ls_matrix_type full
_refine_ls_number_parameters 304
_refine_ls_number_reflns 3166
_refine_ls_number_restraints 1
_refine_ls_restrained_S_all 1.050
_refine_ls_R_factor_all 0.0969
_refine_ls_R_factor_gt 0.0580
_refine_ls_shift/su_max 0.000
_refine_ls_shift/su_mean 0.000
_refine_ls_structure_factor_coef Fsqd
_refine_ls_weighting_details 'w=1/[\s^2^(Fo^2^)+(0.0781P)^2^+0.3360P] where P=(Fo^2^+2Fc^2^)/3'
_refine_ls_weighting_scheme calc
_refine_ls_wR_factor_gt 0.1401
_refine_ls_wR_factor_ref 0.1605
_reflns_Friedel_coverage 0.000
_reflns_number_gt 2136
_reflns_number_total 3166
_reflns_threshold_expression 'I > 2\s(I)'
_cod_data_source_file d5dt00255a2.cif
_cod_data_source_block rm_ak_491_autored
_cod_depositor_comments 'Adding full bibliography for 7718729--7718735.cif.'
_cod_original_cell_volume 896.65(14)
_cod_database_code 7718735
_shelx_shelxl_version_number 2018/3
_shelx_space_group_comment
;
The symmetry employed for this shelxl refinement is uniquely defined
by the following loop, which should always be used as a source of
symmetry information in preference to the above space-group names.
They are only intended as comments.
;
_shelx_estimated_absorpt_t_max 0.934
_shelx_estimated_absorpt_t_min 0.858
_reflns_odcompleteness_completeness 80.37
_reflns_odcompleteness_iscentric 1
_reflns_odcompleteness_theta 36.64
_olex2_refinement_description
;
1. Fixed Uiso
 At 1.2 times of:
  All C(H,H) groups
 At 1.5 times of:
  All O(H) groups
2. Restrained distances
 H14-O14
 0.84 with sigma of 0.01
3.a Secondary CH2 refined with riding coordinates:
 C1(H1A,H1B), C11(H11A,H11B), C21(H21A,H21B)
3.b Idealised tetrahedral OH refined as rotating group:
 O4(H4), O24(H24)
;
_olex2_submission_special_instructions 'No special instructions were received'
_oxdiff_exptl_absorpt_empirical_details
;
Empirical correction (ABSPACK) includes:
- Absorption correction using spherical harmonics
- Frame scaling
;
_oxdiff_exptl_absorpt_empirical_full_max 1.557
_oxdiff_exptl_absorpt_empirical_full_min 0.599

loop_
_space_group_symop_operation_xyz
'x, y, z'
'-x, -y, -z'

loop_
_atom_site_label
_atom_site_type_symbol
_atom_site_fract_x
_atom_site_fract_y
_atom_site_fract_z
_atom_site_U_iso_or_equiv
_atom_site_adp_type
_atom_site_occupancy
_atom_site_site_symmetry_order
_atom_site_calc_flag
_atom_site_refinement_flags_posn
_atom_site_refinement_flags_adp
_atom_site_refinement_flags_occupancy
_atom_site_disorder_assembly
_atom_site_disorder_group
P1 P 0.63774(16) 0.69856(15) 0.62473(9) 0.0234(3) Uani 1 1 d . . . . .
P2 P 1.09304(16) 0.63526(15) 0.37026(9) 0.0238(3) Uani 1 1 d . . . . .
P3 P 0.74035(16) 0.96700(15) 0.36628(9) 0.0241(3) Uani 1 1 d . . . . .
F1 F 0.8820(4) 1.0224(5) 0.9060(3) 0.0658(11) Uani 1 1 d . . . . .
F2 F 0.6140(5) 0.9283(5) 0.9509(2) 0.0615(10) Uani 1 1 d . . . . .
F3 F 0.6641(6) 1.0427(5) 0.8341(3) 0.0704(11) Uani 1 1 d . . . . .
F11 F 0.7843(4) 0.2932(4) 0.1714(3) 0.0562(10) Uani 1 1 d . . . . .
F12 F 0.8396(5) 0.3832(5) 0.0462(2) 0.0632(10) Uani 1 1 d . . . . .
F13 F 1.0091(4) 0.2842(4) 0.1006(2) 0.0598(10) Uani 1 1 d . . . . .
F21 F 0.6508(5) 0.6044(4) 0.1639(3) 0.0594(10) Uani 1 1 d . . . . .
F22 F 0.7254(5) 0.7045(4) 0.0423(2) 0.0624(10) Uani 1 1 d . . . . .
F23 F 0.4624(4) 0.6585(5) 0.0895(3) 0.0648(11) Uani 1 1 d . . . . .
O1 O 0.7463(4) 0.7798(4) 0.7297(2) 0.0284(8) Uani 1 1 d . . . . .
O2 O 0.4961(4) 0.7612(4) 0.6147(2) 0.0280(8) Uani 1 1 d . . . . .
O4 O 0.5334(4) 0.4938(4) 0.6113(2) 0.0275(8) Uani 1 1 d . . . . .
H4 H 0.605967 0.449766 0.595249 0.041 Uiso 1 1 calc R U . . .
O3 O 0.7870(4) 0.7443(4) 0.5609(2) 0.0282(8) Uani 1 1 d . . . . .
O11 O 1.1305(4) 0.5560(4) 0.2675(2) 0.0284(8) Uani 1 1 d . . . . .
O12 O 1.2243(4) 0.6225(4) 0.4373(2) 0.0267(8) Uani 1 1 d . . . . .
O13 O 0.8924(4) 0.5491(4) 0.3811(2) 0.0266(8) Uani 1 1 d . . . . .
O14 O 1.1534(4) 0.8358(4) 0.3757(3) 0.0283(8) Uani 1 1 d D . . . .
H14 H 1.067(8) 0.865(11) 0.378(6) 0.14(4) Uiso 1 1 d D . . . .
O21 O 0.6338(4) 0.9101(4) 0.2621(2) 0.0321(8) Uani 1 1 d . . . . .
O22 O 0.5946(4) 0.9452(4) 0.4298(2) 0.0281(8) Uani 1 1 d . . . . .
O23 O 0.8486(4) 0.8657(4) 0.3698(2) 0.0282(8) Uani 1 1 d . . . . .
O24 O 0.8753(4) 1.1681(4) 0.3822(2) 0.0269(8) Uani 1 1 d . . . . .
H24 H 0.983281 1.187931 0.400785 0.040 Uiso 1 1 calc R U . . .
C1 C 0.6474(7) 0.7626(6) 0.8090(3) 0.0316(12) Uani 1 1 d . . . . .
H1A H 0.674263 0.688419 0.842523 0.038 Uiso 1 1 calc R U . . .
H1B H 0.512590 0.705215 0.787275 0.038 Uiso 1 1 calc R U . . .
C2 C 0.7036(7) 0.9392(7) 0.8746(4) 0.0390(14) Uani 1 1 d . . . . .
C11 C 1.0436(7) 0.5634(7) 0.1842(4) 0.0364(13) Uani 1 1 d . . . . .
H11A H 1.138664 0.624985 0.146437 0.044 Uiso 1 1 calc R U . . .
H11B H 0.970624 0.629281 0.202414 0.044 Uiso 1 1 calc R U . . .
C12 C 0.9202(7) 0.3819(7) 0.1266(4) 0.0380(13) Uani 1 1 d . . . . .
C21 C 0.7261(7) 0.9011(6) 0.1806(4) 0.0334(12) Uani 1 1 d . . . . .
H21A H 0.858957 0.940170 0.200294 0.040 Uiso 1 1 calc R U . . .
H21B H 0.716187 0.979713 0.144376 0.040 Uiso 1 1 calc R U . . .
C22 C 0.6404(7) 0.7171(7) 0.1195(4) 0.0393(13) Uani 1 1 d . . . . .
Li1 Li 0.7434(11) 0.6676(11) 0.4223(6) 0.032(2) Uani 1 1 d . . . . .
Li2 Li 1.2349(10) 0.6615(10) 0.5747(6) 0.0276(18) Uani 1 1 d . . . . .
Li3 Li 0.4079(10) 1.0252(10) 0.4345(6) 0.032(2) Uani 1 1 d . . . . .

loop_
_atom_site_aniso_label
_atom_site_aniso_U_11
_atom_site_aniso_U_22
_atom_site_aniso_U_33
_atom_site_aniso_U_23
_atom_site_aniso_U_13
_atom_site_aniso_U_12
P1 0.0180(6) 0.0250(7) 0.0325(8) 0.0084(6) 0.0040(5) 0.0141(5)
P2 0.0198(6) 0.0231(7) 0.0335(8) 0.0078(6) 0.0041(5) 0.0140(5)
P3 0.0201(6) 0.0229(6) 0.0350(8) 0.0085(6) 0.0050(5) 0.0144(5)
F1 0.0303(18) 0.069(2) 0.068(3) -0.0191(19) 0.0006(17) 0.0154(17)
F2 0.054(2) 0.084(3) 0.047(2) 0.0040(19) 0.0165(17) 0.0379(19)
F3 0.100(3) 0.057(2) 0.077(3) 0.015(2) 0.011(2) 0.057(2)
F11 0.0367(18) 0.050(2) 0.070(3) 0.0110(18) 0.0086(17) 0.0110(16)
F12 0.070(2) 0.075(2) 0.048(2) 0.0008(18) -0.0151(19) 0.044(2)
F13 0.054(2) 0.064(2) 0.063(2) -0.0113(19) -0.0010(18) 0.0435(19)
F21 0.066(2) 0.0385(19) 0.083(3) 0.0219(18) 0.016(2) 0.0289(18)
F22 0.067(2) 0.062(2) 0.052(2) 0.0024(18) 0.0180(19) 0.0298(19)
F23 0.0372(19) 0.065(2) 0.072(3) -0.0129(19) -0.0127(17) 0.0221(17)
O1 0.0189(16) 0.0368(19) 0.036(2) 0.0112(16) 0.0063(15) 0.0179(15)
O2 0.0177(16) 0.0303(18) 0.042(2) 0.0107(16) 0.0062(15) 0.0155(14)
O4 0.0187(16) 0.0276(18) 0.042(2) 0.0103(16) 0.0066(15) 0.0153(14)
O3 0.0192(16) 0.0311(18) 0.038(2) 0.0086(16) 0.0050(15) 0.0146(14)
O11 0.0257(17) 0.0344(19) 0.032(2) 0.0086(16) 0.0083(15) 0.0193(15)
O12 0.0205(16) 0.0323(18) 0.035(2) 0.0107(15) 0.0054(14) 0.0179(15)
O13 0.0207(16) 0.0267(17) 0.039(2) 0.0080(15) 0.0054(15) 0.0172(14)
O14 0.0188(17) 0.0264(18) 0.047(2) 0.0128(16) 0.0053(15) 0.0151(14)
O21 0.0261(18) 0.036(2) 0.039(2) 0.0107(16) 0.0028(16) 0.0184(15)
O22 0.0178(16) 0.0306(18) 0.045(2) 0.0141(16) 0.0089(15) 0.0170(14)
O23 0.0227(17) 0.0273(17) 0.045(2) 0.0155(16) 0.0086(15) 0.0179(14)
O24 0.0181(16) 0.0256(17) 0.043(2) 0.0108(16) 0.0045(15) 0.0141(14)
C1 0.031(3) 0.039(3) 0.030(3) 0.013(2) 0.005(2) 0.018(2)
C2 0.036(3) 0.054(4) 0.034(3) 0.012(3) 0.008(3) 0.027(3)
C11 0.041(3) 0.042(3) 0.037(3) 0.016(3) 0.007(3) 0.026(3)
C12 0.034(3) 0.049(3) 0.040(3) 0.008(3) 0.000(3) 0.030(3)
C21 0.035(3) 0.037(3) 0.033(3) 0.011(2) 0.009(2) 0.019(2)
C22 0.034(3) 0.041(3) 0.038(3) 0.003(3) 0.007(3) 0.017(3)
Li1 0.030(4) 0.033(5) 0.043(5) 0.014(4) 0.013(4) 0.020(4)
Li2 0.022(4) 0.026(4) 0.037(5) 0.007(4) 0.005(3) 0.014(3)
Li3 0.020(4) 0.032(5) 0.042(5) 0.008(4) 0.002(4) 0.011(4)

loop_
_atom_type_symbol
_atom_type_description
_atom_type_scat_dispersion_real
_atom_type_scat_dispersion_imag
_atom_type_scat_source
C C 0.0033 0.0016 'International Tables Vol C Tables 4.2.6.8 and 6.1.1.4'
H H 0.0000 0.0000 'International Tables Vol C Tables 4.2.6.8 and 6.1.1.4'
F F 0.0171 0.0103 'International Tables Vol C Tables 4.2.6.8 and 6.1.1.4'
Li Li -0.0003 0.0001 'International Tables Vol C Tables 4.2.6.8 and 6.1.1.4'
O O 0.0106 0.0060 'International Tables Vol C Tables 4.2.6.8 and 6.1.1.4'
P P 0.1023 0.0942 'International Tables Vol C Tables 4.2.6.8 and 6.1.1.4'

loop_
_geom_angle_atom_site_label_1
_geom_angle_atom_site_label_2
_geom_angle_atom_site_label_3
_geom_angle
_geom_angle_site_symmetry_1
_geom_angle_site_symmetry_3
_geom_angle_publ_flag
O1 P1 Li1 136.0(2) . . ?
O1 P1 Li3 108.2(2) . 2_676 ?
O2 P1 O1 110.92(18) . . ?
O2 P1 O4 107.99(17) . . ?
O2 P1 O3 116.21(18) . . ?
O2 P1 Li1 98.8(2) . . ?
O2 P1 Li3 39.40(19) . 2_676 ?
O4 P1 O1 105.46(18) . . ?
O4 P1 Li1 94.7(2) . . ?
O4 P1 Li3 140.2(2) . 2_676 ?
O3 P1 O1 104.67(17) . . ?
O3 P1 O4 111.07(18) . . ?
O3 P1 Li1 31.4(2) . . ?
O3 P1 Li3 80.2(2) . 2_676 ?
Li3 P1 Li1 75.3(2) 2_676 . ?
O11 P2 O14 104.41(18) . . ?
O11 P2 Li1 127.0(2) . . ?
O11 P2 Li2 133.33(19) . . ?
O11 P2 Li2 107.96(19) . 2_766 ?
O12 P2 O11 104.41(18) . . ?
O12 P2 O13 117.14(18) . . ?
O12 P2 O14 109.82(18) . . ?
O12 P2 Li1 124.6(2) . . ?
O12 P2 Li2 90.2(2) . 2_766 ?
O12 P2 Li2 29.48(18) . . ?
O13 P2 O11 111.59(18) . . ?
O13 P2 O14 108.70(17) . . ?
O13 P2 Li1 30.70(19) . . ?
O13 P2 Li2 30.67(18) . 2_766 ?
O13 P2 Li2 95.39(19) . . ?
O14 P2 Li1 78.67(19) . . ?
O14 P2 Li2 135.92(19) . 2_766 ?
O14 P2 Li2 101.7(2) . . ?
Li1 P2 Li2 58.1(2) . 2_766 ?
Li1 P2 Li2 95.6(2) . . ?
Li2 P2 Li2 76.6(2) 2_766 . ?
O21 P3 Li1 112.3(2) . . ?
O21 P3 Li2 96.4(2) . 2_776 ?
O21 P3 Li3 85.1(2) . . ?
O22 P3 O21 104.60(18) . . ?
O22 P3 O23 116.91(18) . . ?
O22 P3 O24 110.11(18) . . ?
O22 P3 Li1 83.2(2) . . ?
O22 P3 Li2 77.95(19) . 2_776 ?
O22 P3 Li3 28.66(19) . . ?
O23 P3 O21 110.32(19) . . ?
O23 P3 O24 110.41(17) . . ?
O23 P3 Li1 35.36(19) . . ?
O23 P3 Li2 143.2(2) . 2_776 ?
O23 P3 Li3 145.0(2) . . ?
O24 P3 O21 103.51(18) . . ?
O24 P3 Li1 137.2(2) . . ?
O24 P3 Li2 36.28(17) . 2_776 ?
O24 P3 Li3 95.18(19) . . ?
Li1 P3 Li2 148.9(2) . 2_776 ?
Li1 P3 Li3 110.1(2) . . ?
Li2 P3 Li3 59.0(2) 2_776 . ?
C1 O1 P1 120.1(3) . . ?
P1 O2 Li2 138.1(3) . 1_455 ?
P1 O2 Li3 112.5(3) . 2_676 ?
Li2 O2 Li3 101.3(4) 1_455 2_676 ?
P1 O4 H4 109.5 . . ?
P1 O4 Li1 128.0(3) . 2_666 ?
Li1 O4 H4 117.7 2_666 . ?
P1 O3 Li1 124.7(3) . . ?
C11 O11 P2 120.7(3) . . ?
P2 O12 Li2 128.4(3) . . ?
P2 O13 Li1 126.0(3) . . ?
P2 O13 Li2 126.4(3) . 2_766 ?
Li1 O13 Li2 100.2(3) . 2_766 ?
P2 O14 H14 115(6) . . ?
P2 O14 Li3 121.6(3) . 1_655 ?
Li3 O14 H14 117(6) 1_655 . ?
C21 O21 P3 121.2(3) . . ?
P3 O22 Li3 129.5(3) . . ?
P3 O22 Li3 134.2(3) . 2_676 ?
Li3 O22 Li3 86.5(4) . 2_676 ?
P3 O23 Li1 117.8(3) . . ?
P3 O24 H24 109.5 . . ?
P3 O24 Li2 116.5(3) . 2_776 ?
Li2 O24 H24 124.8 2_776 . ?
O1 C1 H1A 109.9 . . ?
O1 C1 H1B 109.9 . . ?
O1 C1 C2 109.1(4) . . ?
H1A C1 H1B 108.3 . . ?
C2 C1 H1A 109.9 . . ?
C2 C1 H1B 109.9 . . ?
F1 C2 F2 107.1(5) . . ?
F1 C2 F3 107.2(5) . . ?
F1 C2 C1 112.7(4) . . ?
F2 C2 C1 110.9(5) . . ?
F3 C2 F2 106.2(4) . . ?
F3 C2 C1 112.4(5) . . ?
O11 C11 H11A 109.9 . . ?
O11 C11 H11B 109.9 . . ?
O11 C11 C12 109.1(4) . . ?
H11A C11 H11B 108.3 . . ?
C12 C11 H11A 109.9 . . ?
C12 C11 H11B 109.9 . . ?
F11 C12 F12 106.5(4) . . ?
F11 C12 F13 105.9(4) . . ?
F11 C12 C11 113.3(5) . . ?
F12 C12 C11 110.9(4) . . ?
F13 C12 F12 106.6(4) . . ?
F13 C12 C11 113.2(4) . . ?
O21 C21 H21A 109.8 . . ?
O21 C21 H21B 109.8 . . ?
O21 C21 C22 109.2(4) . . ?
H21A C21 H21B 108.3 . . ?
C22 C21 H21A 109.8 . . ?
C22 C21 H21B 109.8 . . ?
F21 C22 C21 112.8(5) . . ?
F22 C22 F21 106.9(4) . . ?
F22 C22 C21 110.5(4) . . ?
F23 C22 F21 106.6(4) . . ?
F23 C22 F22 107.2(5) . . ?
F23 C22 C21 112.5(5) . . ?
P2 Li1 P1 122.6(3) . . ?
P3 Li1 P1 106.1(2) . . ?
P3 Li1 P2 109.3(2) . . ?
P3 Li1 Li2 164.6(4) . 2_766 ?
O4 Li1 P1 81.4(3) 2_666 . ?
O4 Li1 P2 135.0(4) 2_666 . ?
O4 Li1 P3 96.9(3) 2_666 . ?
O4 Li1 Li2 83.8(3) 2_666 2_766 ?
O3 Li1 P1 23.81(14) . . ?
O3 Li1 P2 102.9(3) . . ?
O3 Li1 P3 104.3(3) . . ?
O3 Li1 O4 105.1(4) . 2_666 ?
O3 Li1 Li2 90.2(3) . 2_766 ?
O13 Li1 P1 119.4(4) . . ?
O13 Li1 P2 23.33(15) . . ?
O13 Li1 P3 127.8(4) . . ?
O13 Li1 O4 113.1(4) . 2_666 ?
O13 Li1 O3 107.3(4) . . ?
O13 Li1 Li2 40.3(2) . 2_766 ?
O23 Li1 P1 122.7(4) . . ?
O23 Li1 P2 82.5(3) . . ?
O23 Li1 P3 26.87(15) . . ?
O23 Li1 O4 118.3(4) . 2_666 ?
O23 Li1 O3 110.8(4) . . ?
O23 Li1 O13 102.0(4) . . ?
O23 Li1 Li2 142.0(4) . 2_766 ?
Li2 Li1 P1 89.2(3) 2_766 . ?
Li2 Li1 P2 61.5(2) 2_766 . ?
P2 Li2 P2 103.4(2) 2_766 . ?
P3 Li2 P2 87.1(2) 2_776 . ?
P3 Li2 P2 117.6(2) 2_776 2_766 ?
O2 Li2 P2 119.9(3) 1_655 . ?
O2 Li2 P2 130.2(4) 1_655 2_766 ?
O2 Li2 P3 89.5(3) 1_655 2_776 ?
O2 Li2 O12 102.0(4) 1_655 . ?
O2 Li2 O13 108.9(4) 1_655 2_766 ?
O2 Li2 O24 114.1(4) 1_655 2_776 ?
O2 Li2 Li1 81.5(3) 1_655 2_766 ?
O2 Li2 Li3 40.4(2) 1_655 2_776 ?
O12 Li2 P2 111.8(3) . 2_766 ?
O12 Li2 P2 22.16(14) . . ?
O12 Li2 P3 100.3(3) . 2_776 ?
O12 Li2 O13 115.7(4) . 2_766 ?
O12 Li2 O24 105.1(4) . 2_776 ?
O12 Li2 Li1 95.6(3) . 2_766 ?
O12 Li2 Li3 80.3(3) . 2_776 ?
O13 Li2 P2 22.92(13) 2_766 2_766 ?
O13 Li2 P2 115.9(3) 2_766 . ?
O13 Li2 P3 133.7(4) 2_766 2_776 ?
O13 Li2 O24 110.9(4) 2_766 2_776 ?
O13 Li2 Li1 39.5(2) 2_766 2_766 ?
O13 Li2 Li3 149.3(4) 2_766 2_776 ?
O24 Li2 P2 91.6(3) 2_776 2_766 ?
O24 Li2 P2 85.2(3) 2_776 . ?
O24 Li2 P3 27.26(14) 2_776 2_776 ?
O24 Li2 Li1 150.1(4) 2_776 2_766 ?
O24 Li2 Li3 87.7(3) 2_776 2_776 ?
Li1 Li2 P2 60.4(2) 2_766 2_766 ?
Li1 Li2 P2 109.8(3) 2_766 . ?
Li1 Li2 P3 163.1(4) 2_766 2_776 ?
Li1 Li2 Li3 117.3(3) 2_766 2_776 ?
Li3 Li2 P2 167.5(4) 2_776 2_766 ?
Li3 Li2 P2 89.0(3) 2_776 . ?
Li3 Li2 P3 60.5(2) 2_776 2_776 ?
P1 Li3 P3 114.9(3) 2_676 . ?
P1 Li3 Li2 64.7(2) 2_676 2_776 ?
O2 Li3 P1 28.12(14) 2_676 2_676 ?
O2 Li3 P3 87.9(3) 2_676 . ?
O2 Li3 O14 116.2(4) 2_676 1_455 ?
O2 Li3 Li2 38.4(2) 2_676 2_776 ?
O2 Li3 Li3 125.0(5) 2_676 2_676 ?
O14 Li3 P1 94.9(3) 1_455 2_676 ?
O14 Li3 P3 117.4(3) 1_455 . ?
O14 Li3 Li2 150.8(4) 1_455 2_776 ?
O14 Li3 Li3 118.8(5) 1_455 2_676 ?
O22 Li3 P1 111.7(4) 2_676 2_676 ?
O22 Li3 P1 135.4(4) . 2_676 ?
O22 Li3 P3 112.0(3) 2_676 . ?
O22 Li3 P3 21.80(15) . . ?
O22 Li3 O2 107.5(4) . 2_676 ?
O22 Li3 O2 119.0(4) 2_676 2_676 ?
O22 Li3 O14 114.2(4) . 1_455 ?
O22 Li3 O14 104.5(4) 2_676 1_455 ?
O22 Li3 O22 93.5(4) . 2_676 ?
O22 Li3 Li2 74.5(3) . 2_776 ?
O22 Li3 Li2 102.6(4) 2_676 2_776 ?
O22 Li3 Li3 47.0(3) . 2_676 ?
O22 Li3 Li3 46.5(3) 2_676 2_676 ?
Li2 Li3 P3 60.5(2) 2_776 . ?
Li3 Li3 P1 142.1(5) 2_676 2_676 ?
Li3 Li3 P3 66.4(3) 2_676 . ?
Li3 Li3 Li2 88.1(4) 2_676 2_776 ?

loop_
_geom_bond_atom_site_label_1
_geom_bond_atom_site_label_2
_geom_bond_distance
_geom_bond_site_symmetry_2
_geom_bond_publ_flag
P1 O1 1.587(3) . ?
P1 O2 1.489(3) . ?
P1 O4 1.577(3) . ?
P1 O3 1.507(3) . ?
P1 Li1 3.067(9) . ?
P1 Li3 2.918(8) 2_676 ?
P2 O11 1.587(3) . ?
P2 O12 1.491(3) . ?
P2 O13 1.493(3) . ?
P2 O14 1.589(3) . ?
P2 Li1 3.051(8) . ?
P2 Li2 3.099(8) . ?
P2 Li2 3.085(7) 2_766 ?
P3 O21 1.590(4) . ?
P3 O22 1.485(3) . ?
P3 O23 1.501(3) . ?
P3 O24 1.576(3) . ?
P3 Li1 2.939(8) . ?
P3 Li2 3.080(8) 2_776 ?
P3 Li3 3.083(8) . ?
F1 C2 1.316(6) . ?
F2 C2 1.335(6) . ?
F3 C2 1.333(6) . ?
F11 C12 1.328(6) . ?
F12 C12 1.339(6) . ?
F13 C12 1.335(6) . ?
F21 C22 1.335(6) . ?
F22 C22 1.334(6) . ?
F23 C22 1.327(6) . ?
O1 C1 1.417(5) . ?
O2 Li2 1.920(8) 1_455 ?
O2 Li3 2.005(9) 2_676 ?
O4 H4 0.8400 . ?
O4 Li1 2.036(9) 2_666 ?
O3 Li1 1.947(9) . ?
O11 C11 1.423(6) . ?
O12 Li2 1.945(9) . ?
O13 Li1 1.924(8) . ?
O13 Li2 1.955(8) 2_766 ?
O14 H14 0.838(10) . ?
O14 Li3 2.009(8) 1_655 ?
O21 C21 1.417(6) . ?
O22 Li3 1.935(9) 2_676 ?
O22 Li3 1.917(8) . ?
O23 Li1 1.922(8) . ?
O24 H24 0.8400 . ?
O24 Li2 2.036(8) 2_776 ?
C1 H1A 0.9900 . ?
C1 H1B 0.9900 . ?
C1 C2 1.480(7) . ?
C11 H11A 0.9900 . ?
C11 H11B 0.9900 . ?
C11 C12 1.481(7) . ?
C21 H21A 0.9900 . ?
C21 H21B 0.9900 . ?
C21 C22 1.484(7) . ?
Li1 Li2 2.977(11) 2_766 ?
Li2 Li3 3.034(10) 2_776 ?
Li3 Li3 2.638(17) 2_676 ?

loop_
_geom_hbond_atom_site_label_D
_geom_hbond_atom_site_label_H
_geom_hbond_atom_site_label_A
_geom_hbond_distance_DH
_geom_hbond_distance_HA
_geom_hbond_distance_DA
_geom_hbond_angle_DHA
_geom_hbond_site_symmetry_A
_geom_hbond_publ_flag
O4 H4 O12 0.84 1.77 2.609(4) 174.5 2_766 yes
O14 H14 O23 0.838(10) 1.77(2) 2.592(4) 165(9) . yes
O24 H24 O3 0.84 1.72 2.559(4) 172.8 2_776 yes

loop_
_geom_torsion_atom_site_label_1
_geom_torsion_atom_site_label_2
_geom_torsion_atom_site_label_3
_geom_torsion_atom_site_label_4
_geom_torsion
_geom_torsion_site_symmetry_1
_geom_torsion_site_symmetry_2
_geom_torsion_site_symmetry_3
_geom_torsion_site_symmetry_4
_geom_torsion_publ_flag
P1 O1 C1 C2 -125.0(4) . . . . ?
P2 O11 C11 C12 -116.6(4) . . . . ?
P3 O21 C21 C22 117.6(4) . . . . ?
O1 P1 O2 Li2 -125.5(5) . . . 1_455 ?
O1 P1 O2 Li3 93.5(3) . . . 2_676 ?
O1 P1 O4 Li1 122.2(4) . . . 2_666 ?
O1 P1 O3 Li1 175.8(3) . . . . ?
O1 C1 C2 F1 -59.4(6) . . . . ?
O1 C1 C2 F2 -179.6(4) . . . . ?
O1 C1 C2 F3 61.8(5) . . . . ?
O2 P1 O1 C1 53.4(4) . . . . ?
O2 P1 O4 Li1 3.6(4) . . . 2_666 ?
O2 P1 O3 Li1 -61.5(4) . . . . ?
O4 P1 O1 C1 -63.3(3) . . . . ?
O4 P1 O2 Li2 -10.4(5) . . . 1_455 ?
O4 P1 O2 Li3 -151.4(3) . . . 2_676 ?
O4 P1 O3 Li1 62.5(4) . . . . ?
O3 P1 O1 C1 179.5(3) . . . . ?
O3 P1 O2 Li2 115.2(5) . . . 1_455 ?
O3 P1 O2 Li3 -25.9(4) . . . 2_676 ?
O3 P1 O4 Li1 -125.0(4) . . . 2_666 ?
O11 P2 O12 Li2 -170.1(4) . . . . ?
O11 P2 O13 Li1 -127.0(4) . . . . ?
O11 P2 O13 Li2 89.0(4) . . . 2_766 ?
O11 P2 O14 Li3 -94.8(4) . . . 1_655 ?
O11 C11 C12 F11 62.0(5) . . . . ?
O11 C11 C12 F12 -178.3(4) . . . . ?
O11 C11 C12 F13 -58.6(6) . . . . ?
O12 P2 O11 C11 -173.2(3) . . . . ?
O12 P2 O13 Li1 112.7(4) . . . . ?
O12 P2 O13 Li2 -31.2(4) . . . 2_766 ?
O12 P2 O14 Li3 16.6(4) . . . 1_655 ?
O13 P2 O11 C11 59.3(4) . . . . ?
O13 P2 O12 Li2 -46.2(4) . . . . ?
O13 P2 O14 Li3 146.0(4) . . . 1_655 ?
O14 P2 O11 C11 -57.9(4) . . . . ?
O14 P2 O12 Li2 78.4(4) . . . . ?
O14 P2 O13 Li1 -12.4(4) . . . . ?
O14 P2 O13 Li2 -156.4(4) . . . 2_766 ?
O21 P3 O22 Li3 -48.6(4) . . . . ?
O21 P3 O22 Li3 177.6(4) . . . 2_676 ?
O21 P3 O23 Li1 -100.2(4) . . . . ?
O21 P3 O24 Li2 82.3(3) . . . 2_776 ?
O21 C21 C22 F21 -60.1(5) . . . . ?
O21 C21 C22 F22 -179.7(4) . . . . ?
O21 C21 C22 F23 60.5(6) . . . . ?
O22 P3 O21 C21 -175.3(3) . . . . ?
O22 P3 O23 Li1 19.1(4) . . . . ?
O22 P3 O24 Li2 -29.0(4) . . . 2_776 ?
O23 P3 O21 C21 -48.8(4) . . . . ?
O23 P3 O22 Li3 -171.0(4) . . . . ?
O23 P3 O22 Li3 55.3(5) . . . 2_676 ?
O23 P3 O24 Li2 -159.6(3) . . . 2_776 ?
O24 P3 O21 C21 69.4(4) . . . . ?
O24 P3 O22 Li3 -71.7(5) . . . 2_676 ?
O24 P3 O22 Li3 62.0(4) . . . . ?
O24 P3 O23 Li1 146.0(4) . . . . ?
Li1 P1 O1 C1 -177.4(3) . . . . ?
Li1 P1 O2 Li2 87.5(5) . . . 1_455 ?
Li1 P1 O2 Li3 -53.5(4) . . . 2_676 ?
Li1 P1 O4 Li1 -97.3(4) . . . 2_666 ?
Li1 P2 O11 C11 28.6(4) . . . . ?
Li1 P2 O12 Li2 -11.3(5) . . . . ?
Li1 P2 O13 Li2 -143.9(6) . . . 2_766 ?
Li1 P2 O14 Li3 139.5(4) . . . 1_655 ?
Li1 P3 O21 C21 -86.7(4) . . . . ?
Li1 P3 O22 Li3 66.3(4) . . . 2_676 ?
Li1 P3 O22 Li3 -159.9(4) . . . . ?
Li1 P3 O24 Li2 -131.2(4) . . . 2_776 ?
Li2 P2 O11 C11 91.7(4) 2_766 . . . ?
Li2 P2 O11 C11 -179.9(3) . . . . ?
Li2 P2 O12 Li2 -61.5(4) 2_766 . . . ?
Li2 P2 O13 Li1 143.9(6) 2_766 . . . ?
Li2 P2 O13 Li1 91.8(4) . . . . ?
Li2 P2 O13 Li2 -52.1(5) . . . 2_766 ?
Li2 P2 O14 Li3 46.1(4) . . . 1_655 ?
Li2 P2 O14 Li3 128.9(4) 2_766 . . 1_655 ?
Li2 P3 O21 C21 105.5(4) 2_776 . . . ?
Li2 P3 O22 Li3 -88.8(4) 2_776 . . 2_676 ?
Li2 P3 O22 Li3 44.9(4) 2_776 . . . ?
Li2 P3 O23 Li1 125.9(4) 2_776 . . . ?
Li3 P1 O1 C1 95.2(4) 2_676 . . . ?
Li3 P1 O2 Li2 141.0(6) 2_676 . . 1_455 ?
Li3 P1 O4 Li1 -24.8(5) 2_676 . . 2_666 ?
Li3 P1 O3 Li1 -77.8(4) 2_676 . . . ?
Li3 P3 O21 C21 163.5(4) . . . . ?
Li3 P3 O22 Li3 -133.7(5) . . . 2_676 ?
Li3 P3 O23 Li1 11.6(6) . . . . ?
Li3 P3 O24 Li2 -3.9(4) . . . 2_776 ?
